data_7013545
loop_
_publ_author_name
'Burrows, Andrew D.'
'Mahon, Mary F.'
'Varrone, Maurizio'

_publ_section_title
;
 The synthesis and late transition metal chemistry of 7-aza-N-indolyl
 phosphines and the activity of their palladium complexes in CO?ethene
 co-polymerisation
;
_journal_issue 24
_journal_name_full 'Dalton Transactions'
_journal_page_first 4718
_journal_paper_doi 10.1039/b309882f
_journal_year 2003
_chemical_formula_sum 'C19 H15 Cl2 N2 P Pd'
_chemical_formula_weight 479.60
_chemical_name_systematic
;
?
;
_space_group_IT_number 14
_symmetry_cell_setting monoclinic
_symmetry_space_group_name_Hall '-P 2ybc'
_symmetry_space_group_name_H-M 'P 1 21/c 1'
_atom_sites_solution_hydrogens geom
_atom_sites_solution_primary direct
_atom_sites_solution_secondary difmap
_audit_creation_method SHELXL
_cell_angle_alpha 90.00
_cell_angle_beta 111.190(10)
_cell_angle_gamma 90.00
_cell_formula_units_Z 4
_cell_length_a 9.849(2)
_cell_length_b 15.522(2)
_cell_length_c 12.376(2)
_cell_measurement_temperature 170(2)
_cell_volume 1764.1(5)
_computing_structure_refinement 'SHELXL-93 (Sheldrick, 1993)'
_computing_structure_solution 'SHELXS-86 (Sheldrick, 1990)'
_diffrn_ambient_temperature 170(2)
_diffrn_radiation_monochromator graphite
_diffrn_radiation_source 'fine-focus sealed tube'
_diffrn_radiation_type MoK\a
_diffrn_radiation_wavelength 0.71069
_diffrn_reflns_av_R_equivalents 0.0272
_diffrn_reflns_av_sigmaI/netI 0.0178
_diffrn_reflns_limit_h_max 11
_diffrn_reflns_limit_h_min 0
_diffrn_reflns_limit_k_max 18
_diffrn_reflns_limit_k_min 0
_diffrn_reflns_limit_l_max 13
_diffrn_reflns_limit_l_min -14
_diffrn_reflns_number 3359
_diffrn_reflns_theta_max 24.98
_diffrn_reflns_theta_min 2.20
_exptl_absorpt_coefficient_mu 1.450
_exptl_absorpt_correction_type none
_exptl_crystal_density_diffrn 1.806
_exptl_crystal_F_000 952
_exptl_crystal_size_max 0.25
_exptl_crystal_size_mid 0.25
_exptl_crystal_size_min 0.25
_refine_diff_density_max 0.491
_refine_diff_density_min -0.627
_refine_diff_density_rms 0.126
_refine_ls_extinction_coef 0.0160(6)
_refine_ls_extinction_expression Fc^*^=kFc[1+0.001xFc^2^\l^3^/sin(2\q)]^-1/4^
_refine_ls_extinction_method SHELXL
_refine_ls_goodness_of_fit_all 1.109
_refine_ls_goodness_of_fit_obs 1.127
_refine_ls_matrix_type full
_refine_ls_number_parameters 227
_refine_ls_number_reflns 3100
_refine_ls_number_restraints 0
_refine_ls_restrained_S_all 1.141
_refine_ls_restrained_S_obs 1.127
_refine_ls_R_factor_all 0.0262
_refine_ls_R_factor_obs 0.0236
_refine_ls_shift/esd_max 0.000
_refine_ls_shift/esd_mean 0.000
_refine_ls_structure_factor_coef Fsqd
_refine_ls_weighting_details 'w=1/[\s^2^(Fo^2^)+(0.0391P)^2^+1.3626P] where P=(Fo^2^+2Fc^2^)/3'
_refine_ls_weighting_scheme calc
_refine_ls_wR_factor_all 0.0654
_refine_ls_wR_factor_obs 0.0626
_reflns_number_observed 2930
_reflns_number_total 3104
_reflns_observed_criterion >2sigma(I)
_cod_data_source_file b309882f.txt
_cod_data_source_block compound1a_99ab5
_cod_depositor_comments
;
The following automatic conversions were performed:
'_symmetry_cell_setting' value 'Monoclinic' changed to 'monoclinic'
according to '/home/saulius/struct/CIF-dictionaries/cif_core.dic'
dictionary named 'cif_core.dic' version 2.4.1 from 2010-06-29.

Automatic conversion script
Id: cif_fix_enum 1527 2010-12-29 10:47:43Z saulius 

The following automatic conversions were performed:

'_refine_ls_weighting_scheme' value 'calc
w=1/[\s^2^(Fo^2^)+(0.0391P)^2^+1.3626P] where P=(Fo^2^+2Fc^2^)/3' was
changed to 'calc'. New tag '_refine_ls_weighting_details' was
created. The value of the new tag was set to
'w=1/[\s^2^(Fo^2^)+(0.0391P)^2^+1.3626P] where P=(Fo^2^+2Fc^2^)/3'.

Automatic conversion script
Id: cif_fix_values 3143 2015-03-26 13:38:13Z robertas 
;
_cod_original_sg_symbol_H-M P21/c
_cod_database_code 7013545

loop_
_symmetry_equiv_pos_as_xyz
'x, y, z'
'-x, y+1/2, -z+1/2'
'-x, -y, -z'
'x, -y-1/2, z-1/2'

loop_
_atom_site_aniso_label
_atom_site_aniso_U_11
_atom_site_aniso_U_22
_atom_site_aniso_U_33
_atom_site_aniso_U_23
_atom_site_aniso_U_13
_atom_site_aniso_U_12
Pd1 0.01363(13) 0.01222(13) 0.01111(13) 0.00090(6) 0.00316(8) -0.00048(6)
P1 0.0127(3) 0.0132(3) 0.0118(3) 0.0013(2) 0.0034(2) 0.0009(2)
Cl1 0.0258(3) 0.0211(3) 0.0184(3) 0.0060(2) 0.0059(2) -0.0051(2)
Cl2 0.0171(3) 0.0192(3) 0.0224(3) 0.0041(2) 0.0061(2) 0.0045(2)
N1 0.0155(10) 0.0177(10) 0.0146(9) 0.0013(8) 0.0045(8) 0.0038(8)
N2 0.0153(9) 0.0169(10) 0.0127(9) -0.0040(8) 0.0048(8) -0.0025(8)
C1 0.0153(11) 0.0133(11) 0.0172(11) -0.0006(9) 0.0049(9) 0.0015(9)
C2 0.0185(12) 0.0166(12) 0.0174(12) 0.0006(9) 0.0030(10) 0.0011(9)
C3 0.0243(13) 0.0169(11) 0.0208(13) 0.0045(10) 0.0068(10) -0.0004(10)
C4 0.0201(12) 0.0158(12) 0.0274(14) -0.0029(10) 0.0054(11) -0.0033(10)
C5 0.0225(13) 0.0198(12) 0.0186(12) -0.0042(10) 0.0015(10) -0.0016(10)
C6 0.0223(12) 0.0164(11) 0.0161(11) 0.0008(9) 0.0051(10) 0.0003(9)
C7 0.0178(11) 0.0129(11) 0.0131(11) 0.0003(9) 0.0052(9) -0.0033(9)
C8 0.0191(12) 0.0182(12) 0.0166(12) 0.0010(9) 0.0040(10) 0.0018(9)
C9 0.0284(13) 0.0165(12) 0.0223(13) 0.0005(10) 0.0112(11) 0.0038(10)
C10 0.0375(15) 0.0167(12) 0.0166(12) -0.0024(10) 0.0108(11) -0.0035(11)
C11 0.0267(13) 0.0172(12) 0.0141(12) 0.0008(9) -0.0008(10) -0.0050(10)
C12 0.0174(12) 0.0179(12) 0.0193(12) 0.0011(10) 0.0044(10) -0.0024(9)
C13 0.0246(12) 0.0198(12) 0.0142(11) 0.0037(9) 0.0040(10) 0.0060(10)
C14 0.0208(12) 0.0245(13) 0.0195(12) -0.0039(10) 0.0001(10) 0.0091(10)
C15 0.0157(12) 0.0237(13) 0.0174(12) -0.0076(10) 0.0008(9) 0.0031(9)
C16 0.0143(12) 0.0294(14) 0.0262(13) -0.0119(11) 0.0041(10) 0.0007(10)
C17 0.0179(12) 0.0307(14) 0.0255(13) -0.0117(11) 0.0099(10) -0.0083(10)
C18 0.0220(13) 0.0206(12) 0.0184(12) -0.0085(9) 0.0082(10) -0.0067(10)
C19 0.0145(11) 0.0182(11) 0.0141(11) -0.0060(9) 0.0034(9) -0.0012(9)

loop_
_atom_site_label
_atom_site_type_symbol
_atom_site_fract_x
_atom_site_fract_y
_atom_site_fract_z
_atom_site_U_iso_or_equiv
_atom_site_thermal_displace_type
_atom_site_occupancy
_atom_site_calc_flag
_atom_site_refinement_flags
_atom_site_disorder_group
Pd1 Pd 0.18290(2) 0.095102(11) 0.078958(14) 0.01269(10) Uani 1 d . .
P1 P 0.19602(6) 0.18767(4) -0.05307(5) 0.01283(14) Uani 1 d . .
Cl1 Cl 0.15857(7) -0.00220(4) 0.21572(5) 0.02235(15) Uani 1 d . .
Cl2 Cl 0.42004(6) 0.05800(4) 0.11498(5) 0.01985(15) Uani 1 d . .
N1 N 0.0345(2) 0.24131(13) -0.0806(2) 0.0162(4) Uani 1 d . .
N2 N -0.0273(2) 0.13649(12) 0.0345(2) 0.0151(4) Uani 1 d . .
C1 C 0.3382(2) 0.26744(14) -0.0191(2) 0.0155(5) Uani 1 d . .
C2 C 0.3465(3) 0.3218(2) -0.1066(2) 0.0185(5) Uani 1 d . .
H2 H 0.2788(3) 0.3156(2) -0.1836(2) 0.022 Uiso 1 calc R .
C3 C 0.4529(3) 0.3847(2) -0.0813(2) 0.0211(5) Uani 1 d . .
H3 H 0.4571(3) 0.4225(2) -0.1403(2) 0.025 Uiso 1 calc R .
C4 C 0.5538(3) 0.3922(2) 0.0311(2) 0.0220(5) Uani 1 d . .
H4 H 0.6286(3) 0.4344(2) 0.0480(2) 0.026 Uiso 1 calc R .
C5 C 0.5463(3) 0.3389(2) 0.1184(2) 0.0220(5) Uani 1 d . .
H5 H 0.6149(3) 0.3451(2) 0.1950(2) 0.026 Uiso 1 calc R .
C6 C 0.4384(3) 0.2764(2) 0.0940(2) 0.0188(5) Uani 1 d . .
H6 H 0.4326(3) 0.2400(2) 0.1539(2) 0.023 Uiso 1 calc R .
C7 C 0.1820(2) 0.14167(14) -0.1905(2) 0.0147(5) Uani 1 d . .
C8 C 0.3016(3) 0.09743(14) -0.1982(2) 0.0186(5) Uani 1 d . .
H8 H 0.3894(3) 0.09381(14) -0.1327(2) 0.022 Uiso 1 calc R .
C9 C 0.2920(3) 0.0588(2) -0.3018(2) 0.0219(5) Uani 1 d . .
H9 H 0.3735(3) 0.0291(2) -0.3075(2) 0.026 Uiso 1 calc R .
C10 C 0.1632(3) 0.0635(2) -0.3970(2) 0.0233(5) Uani 1 d . .
H10 H 0.1570(3) 0.0376(2) -0.4681(2) 0.028 Uiso 1 calc R .
C11 C 0.0443(3) 0.1056(2) -0.3889(2) 0.0216(5) Uani 1 d . .
H11 H -0.0438(3) 0.1079(2) -0.4543(2) 0.026 Uiso 1 calc R .
C12 C 0.0518(3) 0.1445(2) -0.2861(2) 0.0188(5) Uani 1 d . .
H12 H -0.0310(3) 0.1729(2) -0.2807(2) 0.023 Uiso 1 calc R .
C13 C -0.0418(3) 0.3068(2) -0.1572(2) 0.0203(5) Uani 1 d . .
H13 H -0.0012(3) 0.3442(2) -0.1983(2) 0.024 Uiso 1 calc R .
C14 C -0.1823(3) 0.3083(2) -0.1634(2) 0.0236(5) Uani 1 d . .
H14 H -0.2559(3) 0.3465(2) -0.2092(2) 0.028 Uiso 1 calc R .
C15 C -0.2001(3) 0.2419(2) -0.0886(2) 0.0204(5) Uani 1 d . .
C16 C -0.3105(3) 0.2072(2) -0.0558(2) 0.0242(6) Uani 1 d . .
H16 H -0.4063(3) 0.2301(2) -0.0852(2) 0.029 Uiso 1 calc R .
C17 C -0.2763(3) 0.1389(2) 0.0201(2) 0.0241(6) Uani 1 d . .
H17 H -0.3499(3) 0.1147(2) 0.0436(2) 0.029 Uiso 1 calc R .
C18 C -0.1366(3) 0.1043(2) 0.0635(2) 0.0201(5) Uani 1 d . .
H18 H -0.1178(3) 0.0566(2) 0.1149(2) 0.024 Uiso 1 calc R .
C19 C -0.0630(2) 0.20265(15) -0.0396(2) 0.0161(5) Uani 1 d . .

loop_
_atom_type_symbol
_atom_type_description
_atom_type_scat_dispersion_real
_atom_type_scat_dispersion_imag
_atom_type_scat_source
C C 0.0033 0.0016 'International Tables Vol C Tables 4.2.6.8 and 6.1.1.4'
H H 0.0000 0.0000 'International Tables Vol C Tables 4.2.6.8 and 6.1.1.4'
N N 0.0061 0.0033 'International Tables Vol C Tables 4.2.6.8 and 6.1.1.4'
Cl Cl 0.1484 0.1585 'International Tables Vol C Tables 4.2.6.8 and 6.1.1.4'
P P 0.1023 0.0942 'International Tables Vol C Tables 4.2.6.8 and 6.1.1.4'
Pd Pd -0.9988 1.0072 'International Tables Vol C Tables 4.2.6.8 and 6.1.1.4'

loop_
_geom_angle_atom_site_label_1
_geom_angle_atom_site_label_2
_geom_angle_atom_site_label_3
_geom_angle
_geom_angle_site_symmetry_1
_geom_angle_site_symmetry_3
_geom_angle_publ_flag
N2 Pd1 P1 85.47(6) . . ?
N2 Pd1 Cl2 174.29(6) . . ?
P1 Pd1 Cl2 88.82(2) . . ?
N2 Pd1 Cl1 92.22(6) . . ?
P1 Pd1 Cl1 177.64(2) . . ?
Cl2 Pd1 Cl1 93.48(2) . . ?
N1 P1 C1 107.44(10) . . ?
N1 P1 C7 104.79(10) . . ?
C1 P1 C7 106.26(10) . . ?
N1 P1 Pd1 99.44(7) . . ?
C1 P1 Pd1 121.45(8) . . ?
C7 P1 Pd1 115.72(8) . . ?
C19 N1 C13 106.8(2) . . ?
C19 N1 P1 115.8(2) . . ?
C13 N1 P1 135.6(2) . . ?
C19 N2 C18 115.5(2) . . ?
C19 N2 Pd1 114.6(2) . . ?
C18 N2 Pd1 129.8(2) . . ?
C2 C1 C6 119.9(2) . . ?
C2 C1 P1 119.5(2) . . ?
C6 C1 P1 120.6(2) . . ?
C3 C2 C1 120.1(2) . . ?
C2 C3 C4 119.7(2) . . ?
C5 C4 C3 120.6(2) . . ?
C4 C5 C6 120.1(2) . . ?
C5 C6 C1 119.6(2) . . ?
C8 C7 C12 119.7(2) . . ?
C8 C7 P1 118.7(2) . . ?
C12 C7 P1 121.4(2) . . ?
C9 C8 C7 119.9(2) . . ?
C10 C9 C8 119.9(2) . . ?
C11 C10 C9 120.3(2) . . ?
C10 C11 C12 120.6(2) . . ?
C11 C12 C7 119.5(2) . . ?
C14 C13 N1 109.6(2) . . ?
C13 C14 C15 108.1(2) . . ?
C16 C15 C19 115.7(2) . . ?
C16 C15 C14 138.8(2) . . ?
C19 C15 C14 105.5(2) . . ?
C17 C16 C15 118.2(2) . . ?
C16 C17 C18 121.6(2) . . ?
N2 C18 C17 121.8(2) . . ?
N2 C19 N1 122.9(2) . . ?
N2 C19 C15 127.1(2) . . ?
N1 C19 C15 110.0(2) . . ?

loop_
_geom_bond_atom_site_label_1
_geom_bond_atom_site_label_2
_geom_bond_distance
_geom_bond_site_symmetry_2
_geom_bond_publ_flag
Pd1 N2 2.044(2) . ?
Pd1 P1 2.2144(6) . ?
Pd1 Cl2 2.2875(7) . ?
Pd1 Cl1 2.3444(6) . ?
P1 N1 1.717(2) . ?
P1 C1 1.802(2) . ?
P1 C7 1.803(2) . ?
N1 C19 1.376(3) . ?
N1 C13 1.407(3) . ?
N2 C19 1.337(3) . ?
N2 C18 1.348(3) . ?
C1 C2 1.398(3) . ?
C1 C6 1.398(3) . ?
C2 C3 1.382(3) . ?
C3 C4 1.391(4) . ?
C4 C5 1.384(4) . ?
C5 C6 1.389(4) . ?
C7 C8 1.396(3) . ?
C7 C12 1.397(3) . ?
C8 C9 1.388(3) . ?
C9 C10 1.386(4) . ?
C10 C11 1.376(4) . ?
C11 C12 1.386(4) . ?
C13 C14 1.358(4) . ?
C14 C15 1.437(4) . ?
C15 C16 1.398(4) . ?
C15 C19 1.404(3) . ?
C16 C17 1.375(4) . ?
C17 C18 1.391(4) . ?
